data_4333116
loop_
_publ_author_name
'Wei, Qiao-Hua'
'Yin, Gang-Qiang'
'Zhang, Li-Yi'
'Chen, Zhong-Ning'

_publ_section_title
;
 Luminescent Hepta- and Tetradecanuclear Complexes of
 5,5&#x2018;-Diethynyl-2,2&#x2018;-bipyridine Capped with Triangular
 Trinuclear Cu3/Ag3Cluster Units
;
_journal_issue 25
_journal_name_full 'Inorganic Chemistry'
_journal_page_first 10371
_journal_page_last 10377
_journal_paper_doi 10.1021/ic061448p
_journal_volume 45
_journal_year 2006
_chemical_formula_sum 'C90 H92 Cl2 Cu2 N4 O8 P4 Si4'
_chemical_formula_weight 1791.90
_chemical_name_systematic
; 
 ? 
;
_space_group_IT_number 2
_symmetry_cell_setting triclinic
_symmetry_space_group_name_Hall '-P 1'
_symmetry_space_group_name_H-M 'P -1'
_atom_sites_solution_hydrogens geom
_atom_sites_solution_primary direct
_atom_sites_solution_secondary difmap
_audit_creation_method SHELXL-97
_cell_angle_alpha 69.329(7)
_cell_angle_beta 82.117(9)
_cell_angle_gamma 78.799(9)
_cell_formula_units_Z 2
_cell_length_a 12.907(3)
_cell_length_b 17.048(4)
_cell_length_c 22.999(6)
_cell_measurement_reflns_used 6795
_cell_measurement_temperature 130.15
_cell_measurement_theta_max 27.4835
_cell_measurement_theta_min 2.2603
_cell_volume 4632(2)
_computing_cell_refinement 'CrystalClear (Rigaku Corp., 2000)'
_computing_data_collection 'CrystalClear (Rigaku Corp., 2000)'
_computing_data_reduction 'CrystalClear (Rigaku Corp., 2000)'
_computing_molecular_graphics 'Bruker SHELXTL'
_computing_publication_material 'Bruker SHELXTL'
_computing_structure_refinement 'SHELXL-97 (Sheldrick, 1997)'
_computing_structure_solution 'SHELXS-97 (Sheldrick, 1990)'
_diffrn_ambient_temperature 130.15
_diffrn_detector_area_resol_mean 14.6306
_diffrn_measured_fraction_theta_full 0.980
_diffrn_measured_fraction_theta_max 0.980
_diffrn_measurement_device_type 'RIGAKU MERCURY CCD'
_diffrn_measurement_method '\w scans'
_diffrn_radiation_monochromator graphite
_diffrn_radiation_source 'fine-focus sealed tube'
_diffrn_radiation_type MoK\a
_diffrn_radiation_wavelength 0.71073
_diffrn_reflns_av_R_equivalents 0.0211
_diffrn_reflns_av_sigmaI/netI 0.0467
_diffrn_reflns_limit_h_max 16
_diffrn_reflns_limit_h_min -16
_diffrn_reflns_limit_k_max 22
_diffrn_reflns_limit_k_min -21
_diffrn_reflns_limit_l_max 29
_diffrn_reflns_limit_l_min -29
_diffrn_reflns_number 35597
_diffrn_reflns_theta_full 27.48
_diffrn_reflns_theta_max 27.48
_diffrn_reflns_theta_min 2.26
_exptl_absorpt_coefficient_mu 0.692
_exptl_absorpt_correction_T_max 1.0000
_exptl_absorpt_correction_T_min 0.6485
_exptl_absorpt_correction_type multi-scan
_exptl_crystal_colour orange-yellow
_exptl_crystal_density_diffrn 1.285
_exptl_crystal_density_method 'not measured'
_exptl_crystal_description Prism
_exptl_crystal_F_000 1864
_exptl_crystal_size_max 0.5000
_exptl_crystal_size_mid 0.4000
_exptl_crystal_size_min 0.2000
_refine_diff_density_max 1.118
_refine_diff_density_min -0.950
_refine_diff_density_rms 0.079
_refine_ls_extinction_method none
_refine_ls_goodness_of_fit_ref 1.064
_refine_ls_hydrogen_treatment constr
_refine_ls_matrix_type full
_refine_ls_number_parameters 1061
_refine_ls_number_reflns 20827
_refine_ls_number_restraints 0
_refine_ls_restrained_S_all 1.064
_refine_ls_R_factor_all 0.0596
_refine_ls_R_factor_gt 0.0496
_refine_ls_shift/su_max 0.003
_refine_ls_shift/su_mean 0.000
_refine_ls_structure_factor_coef Fsqd
_refine_ls_weighting_details 'calc w=1/[\s^2^(Fo^2^)+(0.0608P)^2^+5.0808P] where P=(Fo^2^+2Fc^2^)/3'
_refine_ls_weighting_scheme calc
_refine_ls_wR_factor_gt 0.1210
_refine_ls_wR_factor_ref 0.1291
_reflns_number_gt 17743
_reflns_number_total 20827
_reflns_threshold_expression >2sigma(I)
_cod_data_source_file ic061448psup1.cif
_cod_data_source_block compound_4
_cod_depositor_comments
;
The following automatic conversions were performed:

'_symmetry_cell_setting' value 'Triclinic' changed to 'triclinic'
according to /home/saulius/struct/CIF-dictionaries/cif_core.dic
dictionary named 'cif_core.dic' version 2.4.2 from
2011-04-26.

'_exptl_absorpt_correction_type' value 'Multi-scan'
changed to 'multi-scan' according to
/home/saulius/struct/CIF-dictionaries/cif_core.dic dictionary named
'cif_core.dic' version 2.4.2 from 2011-04-26.

Automatic conversion script
Id: cif_fix_values 1891 2012-01-12 08:04:46Z andrius 

The following automatic conversions were performed:

'_refine_ls_hydrogen_treatment' value 'contr' was replaced with the
value 'constr' as specified in the replacement file
'src/cod-tools/trunk/data/replacement-values/replacement_values.lst'.

Automatic conversion script
Id: cif_fix_values 5376 2017-05-30 11:51:03Z andrius 
;
_cod_original_sg_symbol_H-M P-1
_cod_database_code 4333116

loop_
_symmetry_equiv_pos_as_xyz
'x, y, z'
'-x, -y, -z'

loop_
_atom_site_label
_atom_site_type_symbol
_atom_site_fract_x
_atom_site_fract_y
_atom_site_fract_z
_atom_site_U_iso_or_equiv
_atom_site_adp_type
_atom_site_occupancy
_atom_site_symmetry_multiplicity
_atom_site_calc_flag
_atom_site_refinement_flags
_atom_site_disorder_assembly
_atom_site_disorder_group
Cu1 Cu 0.65305(2) 0.565916(16) 0.461055(12) 0.01570(7) Uani 1 1 d . . .
Cu2 Cu 0.83201(2) 1.044612(16) 0.955371(12) 0.01522(7) Uani 1 1 d . . .
Si1 Si 0.91451(7) 0.42588(6) 0.16270(4) 0.03717(19) Uani 1 1 d . . .
Si2 Si 0.51267(7) 0.90844(6) 0.63887(4) 0.0421(2) Uani 1 1 d . . .
Si4 Si 0.93090(6) 0.88510(5) 0.63981(3) 0.02976(16) Uani 1 1 d . . .
Cl1 Cl 0.87642(5) 0.96230(4) 1.26425(3) 0.03081(14) Uani 1 1 d . . .
Cl2 Cl 0.53448(6) -0.49674(4) 0.25497(3) 0.03369(15) Uani 1 1 d . . .
P1 P 0.70457(5) 0.45114(4) 0.54075(3) 0.01640(12) Uani 1 1 d . . .
P2 P 0.49394(5) 0.64118(3) 0.42750(3) 0.01559(11) Uani 1 1 d . . .
P3 P 0.80738(4) 0.94015(3) 1.04453(2) 0.01458(11) Uani 1 1 d . . .
P4 P 0.95554(5) 1.13304(3) 0.92558(3) 0.01516(11) Uani 1 1 d . . .
O1 O 0.92795(18) 1.00991(14) 1.20654(10) 0.0414(5) Uani 1 1 d . . .
O2 O 0.83579(19) 0.89605(14) 1.25388(10) 0.0431(5) Uani 1 1 d . . .
O3 O 0.9518(3) 0.9240(2) 1.30989(13) 0.0831(12) Uani 1 1 d . . .
O4 O 0.7910(3) 1.0150(2) 1.28408(19) 0.0927(12) Uani 1 1 d . . .
O5 O 0.5530(2) -0.50316(14) 0.31636(10) 0.0502(6) Uani 1 1 d . A .
O6 O 0.6055(5) -0.4781(5) 0.2041(3) 0.0708(18) Uani 0.50 1 d P A 1
O6' O 0.5776(5) -0.4224(3) 0.2138(2) 0.0504(12) Uani 0.50 1 d P A 2
O7 O 0.4422(4) -0.4226(3) 0.2425(2) 0.0522(12) Uani 0.50 1 d P A 1
O7' O 0.4366(4) -0.4994(5) 0.2412(3) 0.0615(15) Uani 0.50 1 d P A 2
O8 O 0.4827(5) -0.5679(3) 0.2614(2) 0.0508(13) Uani 0.50 1 d P A 1
O8' O 0.6111(5) -0.5712(3) 0.2482(2) 0.0643(17) Uani 0.50 1 d P A 2
N1 N 0.75618(15) 0.59712(12) 0.38177(9) 0.0183(4) Uani 1 1 d . . .
N2 N 0.71174(15) 0.66866(12) 0.47019(9) 0.0176(4) Uani 1 1 d . B .
N3 N 0.69664(16) 1.14021(12) 0.94450(9) 0.0182(4) Uani 1 1 d . . .
N4 N 0.78428(15) 1.04978(12) 0.87077(9) 0.0178(4) Uani 1 1 d . C .
C1 C 0.60799(19) 0.39696(15) 0.60015(10) 0.0205(5) Uani 1 1 d . . .
H1A H 0.5723 0.4355 0.6217 0.025 Uiso 1 1 calc R . .
H1B H 0.6465 0.3487 0.6304 0.025 Uiso 1 1 calc R . .
C2 C 0.90697(18) 0.89934(14) 1.10258(10) 0.0177(4) Uani 1 1 d . . .
H2A H 0.8843 0.8508 1.1358 0.021 Uiso 1 1 calc R . .
H2B H 0.9076 0.9428 1.1206 0.021 Uiso 1 1 calc R . .
C10 C 0.8866(3) 0.4968(2) 0.20936(15) 0.0396(7) Uani 1 1 d . . .
C11 C 0.8679(2) 0.53796(19) 0.24329(12) 0.0317(6) Uani 1 1 d . . .
C12 C 0.8461(2) 0.58479(17) 0.28571(12) 0.0257(5) Uani 1 1 d . . .
C13 C 0.8968(2) 0.65287(18) 0.27823(13) 0.0322(6) Uani 1 1 d . . .
H13A H 0.9449 0.6709 0.2441 0.039 Uiso 1 1 calc R . .
C14 C 0.8751(2) 0.69361(17) 0.32198(12) 0.0289(6) Uani 1 1 d . . .
H14A H 0.9070 0.7403 0.3170 0.035 Uiso 1 1 calc R . .
C15 C 0.80520(19) 0.66409(14) 0.37353(11) 0.0200(4) Uani 1 1 d . B .
C16 C 0.77507(19) 0.55995(16) 0.33804(11) 0.0221(5) Uani 1 1 d . . .
H16A H 0.7393 0.5155 0.3427 0.027 Uiso 1 1 calc R . .
C17 C 0.8715(4) 0.3246(2) 0.21304(18) 0.0610(11) Uani 1 1 d . . .
H17A H 0.7961 0.3335 0.2218 0.092 Uiso 1 1 calc R . .
H17B H 0.9056 0.3041 0.2514 0.092 Uiso 1 1 calc R . .
H17C H 0.8905 0.2835 0.1921 0.092 Uiso 1 1 calc R . .
C18 C 1.0589(4) 0.4154(3) 0.1403(2) 0.0691(12) Uiso 1 1 d . . .
H18A H 1.0971 0.3897 0.1772 0.104 Uiso 1 1 calc R . .
H18B H 1.0777 0.4706 0.1179 0.104 Uiso 1 1 calc R . .
H18C H 1.0767 0.3805 0.1144 0.104 Uiso 1 1 calc R . .
C19 C 0.8382(3) 0.4751(2) 0.09303(15) 0.0484(8) Uani 1 1 d . . .
H19A H 0.7638 0.4797 0.1056 0.073 Uiso 1 1 calc R . .
H19B H 0.8553 0.4405 0.0668 0.073 Uiso 1 1 calc R . .
H19C H 0.8558 0.5306 0.0704 0.073 Uiso 1 1 calc R . .
C20 C 0.6039(3) 0.8565(2) 0.58937(14) 0.0370(7) Uani 1 1 d . B .
C21 C 0.6540(2) 0.82374(17) 0.55355(13) 0.0297(6) Uani 1 1 d . . .
C22 C 0.7047(2) 0.78356(16) 0.50912(12) 0.0237(5) Uani 1 1 d . B .
C23 C 0.7739(2) 0.82070(16) 0.45942(13) 0.0268(5) Uani 1 1 d . . .
H23A H 0.7949 0.8716 0.4557 0.032 Uiso 1 1 calc R B .
C24 C 0.8114(2) 0.78151(16) 0.41556(12) 0.0234(5) Uani 1 1 d . B .
H24A H 0.8587 0.8052 0.3826 0.028 Uiso 1 1 calc R . .
C25 C 0.77722(18) 0.70588(14) 0.42140(11) 0.0188(4) Uani 1 1 d . . .
C26 C 0.67796(19) 0.70615(15) 0.51286(11) 0.0211(5) Uani 1 1 d . . .
H26A H 0.6343 0.6794 0.5469 0.025 Uiso 1 1 calc R B .
C27 C 0.5896(4) 0.9506(3) 0.6797(2) 0.0712(12) Uiso 1 1 d . B 1
H27A H 0.6357 0.9046 0.7063 0.107 Uiso 1 1 calc R B 1
H27B H 0.5421 0.9792 0.7045 0.107 Uiso 1 1 calc R B 1
H27C H 0.6310 0.9898 0.6498 0.107 Uiso 1 1 calc R B 1
C28 C 0.4370(4) 0.8284(3) 0.69521(18) 0.0679(12) Uani 1 1 d . B 1
H28A H 0.4848 0.7838 0.7216 0.102 Uiso 1 1 calc R B 1
H28B H 0.4004 0.8051 0.6731 0.102 Uiso 1 1 calc R B 1
H28C H 0.3865 0.8547 0.7202 0.102 Uiso 1 1 calc R B 1
C29 C 0.4219(4) 0.9953(3) 0.58737(19) 0.0706(13) Uani 1 1 d . B 1
H29A H 0.4620 1.0365 0.5584 0.106 Uiso 1 1 calc R B 1
H29B H 0.3713 1.0219 0.6121 0.106 Uiso 1 1 calc R B 1
H29C H 0.3854 0.9724 0.5649 0.106 Uiso 1 1 calc R B 1
C30 C 0.5058(3) 1.3333(2) 1.04837(16) 0.0431(8) Uani 1 1 d . . .
C30A C 0.76798(18) 0.84416(14) 1.04203(11) 0.0197(4) Uani 1 1 d . . .
C30B C 0.7532(2) 0.77489(15) 1.09600(12) 0.0240(5) Uani 1 1 d . . .
H30A H 0.7633 0.7770 1.1347 0.029 Uiso 1 1 calc R . .
C30C C 0.7236(2) 0.70305(17) 1.09191(13) 0.0299(6) Uani 1 1 d . . .
H30B H 0.7156 0.6565 1.1277 0.036 Uiso 1 1 calc R . .
C30D C 0.7508(2) 0.84065(16) 0.98470(12) 0.0251(5) Uani 1 1 d . . .
H30C H 0.7606 0.8863 0.9486 0.030 Uiso 1 1 calc R . .
C30F C 0.7059(2) 0.70067(17) 1.03462(14) 0.0319(6) Uani 1 1 d . . .
H30D H 0.6850 0.6528 1.0321 0.038 Uiso 1 1 calc R . .
C30G C 0.7191(2) 0.76926(18) 0.98107(14) 0.0322(6) Uani 1 1 d . . .
H30E H 0.7067 0.7676 0.9427 0.039 Uiso 1 1 calc R . .
C31 C 0.5413(2) 1.30007(17) 1.01036(13) 0.0288(5) Uani 1 1 d . C .
C31A C 0.6100(2) 1.06282(17) 1.15409(12) 0.0311(6) Uani 1 1 d . . .
H31A H 0.6163 1.0901 1.1818 0.037 Uiso 1 1 calc R . .
C31C C 0.7009(2) 1.02383(15) 1.12828(11) 0.0238(5) Uani 1 1 d . . .
H31B H 0.7674 1.0256 1.1386 0.029 Uiso 1 1 calc R . .
C31D C 0.5013(2) 1.02041(19) 1.09788(14) 0.0340(6) Uani 1 1 d . . .
H31C H 0.4345 1.0195 1.0876 0.041 Uiso 1 1 calc R . .
C31E C 0.69197(18) 0.98221(14) 1.08697(10) 0.0183(4) Uani 1 1 d . . .
C31F C 0.5908(2) 0.98082(16) 1.07203(12) 0.0251(5) Uani 1 1 d . . .
H31D H 0.5834 0.9533 1.0447 0.030 Uiso 1 1 calc R . .
C31G C 0.5110(2) 1.06113(19) 1.13877(14) 0.0376(7) Uani 1 1 d . . .
H31E H 0.4508 1.0874 1.1559 0.045 Uiso 1 1 calc R . .
C32 C 0.5827(2) 1.25786(15) 0.96596(12) 0.0231(5) Uani 1 1 d . . .
C33 C 0.5493(2) 1.28774(16) 0.90569(12) 0.0250(5) Uani 1 1 d . C .
H33A H 0.5017 1.3378 0.8923 0.030 Uiso 1 1 calc R . .
C34 C 0.5881(2) 1.24185(15) 0.86620(11) 0.0227(5) Uani 1 1 d . . .
H34A H 0.5662 1.2605 0.8260 0.027 Uiso 1 1 calc R C .
C35 C 0.66024(19) 1.16745(15) 0.88715(10) 0.0195(4) Uani 1 1 d . C .
C36 C 0.6583(2) 1.18446(15) 0.98240(11) 0.0220(5) Uani 1 1 d . C .
H36A H 0.6832 1.1655 1.0219 0.026 Uiso 1 1 calc R . .
C40 C 0.8802(2) 0.92658(19) 0.70367(13) 0.0325(6) Uani 1 1 d . . .
C40A C 0.96521(18) 1.18780(14) 0.97917(11) 0.0189(4) Uani 1 1 d . . .
C40B C 0.9398(2) 1.14684(16) 1.04228(11) 0.0245(5) Uani 1 1 d . . .
H40A H 0.9173 1.0943 1.0551 0.029 Uiso 1 1 calc R . .
C40C C 0.9478(2) 1.18384(18) 1.08619(12) 0.0322(6) Uani 1 1 d . . .
H40B H 0.9304 1.1565 1.1282 0.039 Uiso 1 1 calc R . .
C40D C 0.9989(2) 1.26690(15) 0.96029(12) 0.0241(5) Uani 1 1 d . . .
H40C H 1.0162 1.2948 0.9183 0.029 Uiso 1 1 calc R . .
C40E C 0.9819(3) 1.26179(19) 1.06673(15) 0.0394(7) Uani 1 1 d . . .
H40D H 0.9884 1.2865 1.0960 0.047 Uiso 1 1 calc R . .
C40G C 1.0064(2) 1.30331(17) 1.00431(14) 0.0327(6) Uani 1 1 d . . .
H40E H 1.0281 1.3561 0.9918 0.039 Uiso 1 1 calc R . .
C41 C 0.8447(2) 0.96336(18) 0.73998(12) 0.0294(6) Uani 1 1 d . . .
C41A C 0.9262(2) 1.19552(17) 0.79990(11) 0.0255(5) Uani 1 1 d . . .
H41A H 0.9695 1.1453 0.7995 0.031 Uiso 1 1 calc R . .
C41B C 0.8802(2) 1.25013(19) 0.74625(12) 0.0348(6) Uani 1 1 d . . .
H41B H 0.8918 1.2359 0.7101 0.042 Uiso 1 1 calc R . .
C41C C 0.90788(19) 1.21566(15) 0.85492(11) 0.0209(5) Uani 1 1 d . . .
C41E C 0.8169(3) 1.3259(2) 0.74612(14) 0.0412(7) Uani 1 1 d . . .
H41C H 0.7868 1.3628 0.7099 0.049 Uiso 1 1 calc R . .
C41F C 0.8429(2) 1.29193(16) 0.85470(13) 0.0277(5) Uani 1 1 d . . .
H41D H 0.8293 1.3061 0.8909 0.033 Uiso 1 1 calc R . .
C41G C 0.7986(2) 1.34648(18) 0.79973(15) 0.0377(7) Uani 1 1 d . . .
H41E H 0.7562 1.3974 0.7994 0.045 Uiso 1 1 calc R . .
C42 C 0.7953(2) 1.01461(17) 0.77740(11) 0.0248(5) Uani 1 1 d . C .
C43 C 0.7116(2) 1.07950(19) 0.75516(12) 0.0312(6) Uani 1 1 d . . .
H43A H 0.6864 1.0887 0.7169 0.037 Uiso 1 1 calc R . .
C44 C 0.6663(2) 1.12994(18) 0.79039(12) 0.0281(5) Uani 1 1 d . C .
H44A H 0.6106 1.1737 0.7760 0.034 Uiso 1 1 calc R . .
C45 C 0.70487(19) 1.11456(15) 0.84759(11) 0.0195(4) Uani 1 1 d . . .
C46 C 0.82909(19) 1.00161(15) 0.83580(11) 0.0214(5) Uani 1 1 d . . .
H46A H 0.8846 0.9581 0.8510 0.026 Uiso 1 1 calc R C .
C47 C 1.0769(3) 0.8788(2) 0.62971(17) 0.0463(8) Uani 1 1 d . . .
H47A H 1.1075 0.8389 0.6667 0.069 Uiso 1 1 calc R . .
H47B H 1.0949 0.9337 0.6224 0.069 Uiso 1 1 calc R . .
H47C H 1.1039 0.8604 0.5948 0.069 Uiso 1 1 calc R . .
C48 C 0.8704(3) 0.9622(2) 0.56811(14) 0.0443(8) Uani 1 1 d . . .
H48A H 0.8933 1.0161 0.5585 0.066 Uiso 1 1 calc R . .
H48B H 0.7946 0.9690 0.5750 0.066 Uiso 1 1 calc R . .
H48C H 0.8922 0.9414 0.5339 0.066 Uiso 1 1 calc R . .
C49 C 0.8871(3) 0.7806(2) 0.65879(16) 0.0432(7) Uani 1 1 d . . .
H49A H 0.9185 0.7412 0.6957 0.065 Uiso 1 1 calc R . .
H49B H 0.9089 0.7596 0.6247 0.065 Uiso 1 1 calc R . .
H49C H 0.8113 0.7872 0.6658 0.065 Uiso 1 1 calc R . .
C101 C 0.77815(19) 0.48712(14) 0.58668(11) 0.0213(5) Uani 1 1 d . . .
C102 C 0.8884(2) 0.48485(18) 0.57357(14) 0.0311(6) Uani 1 1 d . . .
H10A H 0.9240 0.4616 0.5440 0.037 Uiso 1 1 calc R . .
C103 C 0.9434(3) 0.5177(2) 0.60523(16) 0.0413(7) Uani 1 1 d . . .
H10B H 1.0162 0.5156 0.5970 0.050 Uiso 1 1 calc R . .
C104 C 0.8915(3) 0.5533(2) 0.64854(15) 0.0421(8) Uani 1 1 d . . .
H10C H 0.9294 0.5749 0.6694 0.051 Uiso 1 1 calc R . .
C105 C 0.7830(3) 0.55687(18) 0.66097(13) 0.0353(6) Uani 1 1 d . . .
H10D H 0.7481 0.5813 0.6900 0.042 Uiso 1 1 calc R . .
C106 C 0.7259(2) 0.52403(16) 0.63015(12) 0.0271(5) Uani 1 1 d . . .
H10E H 0.6530 0.5267 0.6386 0.033 Uiso 1 1 calc R . .
C111 C 0.79843(19) 0.36270(15) 0.52762(12) 0.0234(5) Uani 1 1 d . . .
C112 C 0.8268(2) 0.36224(17) 0.46721(13) 0.0309(6) Uani 1 1 d . . .
H11A H 0.7976 0.4066 0.4337 0.037 Uiso 1 1 calc R . .
C113 C 0.8994(3) 0.2951(2) 0.45651(17) 0.0429(7) Uani 1 1 d . . .
H11B H 0.9182 0.2950 0.4160 0.052 Uiso 1 1 calc R . .
C114 C 0.9425(3) 0.2299(2) 0.50555(18) 0.0459(8) Uani 1 1 d . . .
H11C H 0.9910 0.1858 0.4981 0.055 Uiso 1 1 calc R . .
C115 C 0.9150(3) 0.2286(2) 0.56594(18) 0.0446(8) Uani 1 1 d . . .
H11D H 0.9444 0.1836 0.5990 0.054 Uiso 1 1 calc R . .
C116 C 0.8431(2) 0.29508(18) 0.57722(14) 0.0344(6) Uani 1 1 d . . .
H11E H 0.8247 0.2944 0.6179 0.041 Uiso 1 1 calc R . .
C201 C 0.42361(18) 0.69616(15) 0.47998(11) 0.0188(4) Uani 1 1 d . . .
C202 C 0.4333(2) 0.65495(16) 0.54381(11) 0.0241(5) Uani 1 1 d . . .
H20A H 0.4717 0.6005 0.5580 0.029 Uiso 1 1 calc R . .
C203 C 0.3860(2) 0.6948(2) 0.58635(13) 0.0331(6) Uani 1 1 d . . .
H20B H 0.3928 0.6671 0.6288 0.040 Uiso 1 1 calc R . .
C204 C 0.3289(2) 0.7758(2) 0.56544(14) 0.0375(7) Uani 1 1 d . . .
H20C H 0.2982 0.8028 0.5938 0.045 Uiso 1 1 calc R . .
C205 C 0.3174(2) 0.81692(18) 0.50226(14) 0.0324(6) Uani 1 1 d . . .
H20D H 0.2784 0.8711 0.4884 0.039 Uiso 1 1 calc R . .
C206 C 0.3642(2) 0.77708(16) 0.45967(12) 0.0251(5) Uani 1 1 d . . .
H20E H 0.3558 0.8046 0.4174 0.030 Uiso 1 1 calc R . .
C211 C 0.53124(18) 0.72413(14) 0.35589(10) 0.0175(4) Uani 1 1 d . . .
C212 C 0.55038(19) 0.70382(15) 0.30114(11) 0.0206(5) Uani 1 1 d . . .
H21A H 0.5325 0.6538 0.3007 0.025 Uiso 1 1 calc R . .
C213 C 0.5960(2) 0.75794(17) 0.24742(11) 0.0244(5) Uani 1 1 d . . .
H21B H 0.6087 0.7439 0.2112 0.029 Uiso 1 1 calc R . .
C214 C 0.6225(2) 0.83282(17) 0.24765(12) 0.0271(5) Uani 1 1 d . . .
H21C H 0.6524 0.8692 0.2115 0.033 Uiso 1 1 calc R . .
C215 C 0.6046(2) 0.85357(16) 0.30154(12) 0.0269(5) Uani 1 1 d . . .
H21D H 0.6227 0.9037 0.3016 0.032 Uiso 1 1 calc R . .
C216 C 0.5593(2) 0.79947(15) 0.35582(11) 0.0228(5) Uani 1 1 d . . .
H21E H 0.5478 0.8135 0.3920 0.027 Uiso 1 1 calc R . .
Si3 Si 0.48160(16) 1.36196(10) 1.12142(8) 0.0410(6) Uani 0.563(4) 1 d P C 1
C37 C 0.3758(7) 1.2996(5) 1.1725(4) 0.055(2) Uiso 0.563(4) 1 d P C 1
H37A H 0.3607 1.3124 1.2105 0.083 Uiso 0.563(4) 1 calc PR C 1
H37B H 0.4007 1.2399 1.1819 0.083 Uiso 0.563(4) 1 calc PR C 1
H37C H 0.3125 1.3149 1.1508 0.083 Uiso 0.563(4) 1 calc PR C 1
C38 C 0.6098(5) 1.3315(4) 1.1586(3) 0.0523(16) Uiso 0.563(4) 1 d P C 1
H38A H 0.6609 1.3642 1.1314 0.078 Uiso 0.563(4) 1 calc PR C 1
H38B H 0.6351 1.2722 1.1662 0.078 Uiso 0.563(4) 1 calc PR C 1
H38C H 0.5994 1.3424 1.1974 0.078 Uiso 0.563(4) 1 calc PR C 1
C39 C 0.4294(9) 1.4769(6) 1.0970(5) 0.085(3) Uiso 0.563(4) 1 d P C 1
H39A H 0.4831 1.5082 1.0713 0.127 Uiso 0.563(4) 1 calc PR C 1
H39B H 0.4096 1.4937 1.1332 0.127 Uiso 0.563(4) 1 calc PR C 1
H39C H 0.3685 1.4885 1.0738 0.127 Uiso 0.563(4) 1 calc PR C 1
Si3' Si 0.4366(2) 1.40656(16) 1.09200(11) 0.0450(8) Uani 0.437(4) 1 d P C 2
C37' C 0.3844(9) 1.3378(7) 1.1658(4) 0.062(3) Uani 0.437(4) 1 d P C 2
H37E H 0.3479 1.3715 1.1903 0.093 Uiso 0.437(4) 1 calc PR C 2
H37D H 0.4417 1.2986 1.1878 0.093 Uiso 0.437(4) 1 calc PR C 2
H37F H 0.3360 1.3068 1.1581 0.093 Uiso 0.437(4) 1 calc PR C 2
C38' C 0.5384(11) 1.4654(7) 1.0986(5) 0.079(4) Uani 0.437(4) 1 d P C 2
H38D H 0.5074 1.5039 1.1205 0.119 Uiso 0.437(4) 1 calc PR C 2
H38E H 0.5655 1.4968 1.0576 0.119 Uiso 0.437(4) 1 calc PR C 2
H38F H 0.5952 1.4259 1.1210 0.119 Uiso 0.437(4) 1 calc PR C 2
C39' C 0.3248(8) 1.4845(6) 1.0521(4) 0.058(2) Uiso 0.437(4) 1 d P C 2
H39D H 0.2936 1.5195 1.0767 0.088 Uiso 0.437(4) 1 calc PR C 2
H39E H 0.2726 1.4548 1.0469 0.088 Uiso 0.437(4) 1 calc PR C 2
H39F H 0.3505 1.5195 1.0120 0.088 Uiso 0.437(4) 1 calc PR C 2

loop_
_atom_site_aniso_label
_atom_site_aniso_U_11
_atom_site_aniso_U_22
_atom_site_aniso_U_33
_atom_site_aniso_U_23
_atom_site_aniso_U_13
_atom_site_aniso_U_12
Cu1 0.01532(14) 0.01508(13) 0.01526(13) -0.00318(10) -0.00049(10) -0.00316(10)
Cu2 0.01580(14) 0.01522(13) 0.01371(12) -0.00346(10) -0.00038(10) -0.00346(10)
Si1 0.0373(5) 0.0447(5) 0.0390(4) -0.0285(4) 0.0023(3) -0.0044(4)
Si2 0.0406(5) 0.0554(5) 0.0390(4) -0.0341(4) -0.0096(4) 0.0116(4)
Si4 0.0322(4) 0.0313(4) 0.0278(4) -0.0177(3) -0.0010(3) 0.0040(3)
Cl1 0.0316(3) 0.0356(3) 0.0254(3) -0.0075(2) 0.0018(2) -0.0136(3)
Cl2 0.0441(4) 0.0317(3) 0.0278(3) -0.0127(3) 0.0021(3) -0.0100(3)
P1 0.0133(3) 0.0159(3) 0.0176(3) -0.0018(2) -0.0020(2) -0.0036(2)
P2 0.0150(3) 0.0146(3) 0.0150(2) -0.0017(2) -0.0007(2) -0.0037(2)
P3 0.0142(3) 0.0144(3) 0.0141(2) -0.0035(2) 0.0003(2) -0.0034(2)
P4 0.0155(3) 0.0139(3) 0.0143(2) -0.0023(2) -0.0007(2) -0.0032(2)
O1 0.0417(13) 0.0416(12) 0.0345(11) 0.0014(9) 0.0013(9) -0.0215(10)
O2 0.0499(14) 0.0414(12) 0.0430(12) -0.0126(10) 0.0021(10) -0.0258(11)
O3 0.085(2) 0.096(2) 0.0558(16) 0.0276(15) -0.0408(16) -0.061(2)
O4 0.091(3) 0.081(2) 0.117(3) -0.067(2) 0.050(2) -0.0148(19)
O5 0.0836(19) 0.0323(11) 0.0385(12) -0.0103(9) -0.0203(12) -0.0100(12)
O6 0.064(4) 0.095(5) 0.057(3) -0.032(3) 0.033(3) -0.036(4)
O6' 0.076(4) 0.045(3) 0.029(2) -0.008(2) 0.002(2) -0.019(3)
O7 0.061(3) 0.044(3) 0.046(3) -0.006(2) -0.024(2) 0.002(2)
O7' 0.037(3) 0.106(5) 0.053(3) -0.035(3) -0.004(2) -0.020(3)
O8 0.073(4) 0.048(3) 0.046(3) -0.025(2) 0.004(3) -0.032(3)
O8' 0.086(4) 0.053(3) 0.045(3) -0.029(2) -0.004(3) 0.034(3)
N1 0.0175(10) 0.0181(9) 0.0180(9) -0.0049(7) -0.0009(7) -0.0022(7)
N2 0.0171(9) 0.0185(9) 0.0175(9) -0.0069(7) -0.0001(7) -0.0027(7)
N3 0.0181(10) 0.0179(9) 0.0172(9) -0.0050(7) 0.0013(7) -0.0029(7)
N4 0.0171(9) 0.0194(9) 0.0174(9) -0.0065(7) -0.0001(7) -0.0039(7)
C1 0.0214(12) 0.0205(11) 0.0191(10) -0.0030(9) -0.0022(9) -0.0087(9)
C2 0.0180(11) 0.0191(10) 0.0146(9) -0.0041(8) -0.0008(8) -0.0031(8)
C10 0.0354(16) 0.0524(19) 0.0390(16) -0.0289(14) 0.0038(13) -0.0040(14)
C11 0.0285(14) 0.0410(15) 0.0260(13) -0.0144(11) 0.0024(11) -0.0034(12)
C12 0.0243(13) 0.0300(13) 0.0227(11) -0.0122(10) -0.0003(10) 0.0016(10)
C13 0.0343(15) 0.0318(14) 0.0282(13) -0.0115(11) 0.0119(11) -0.0069(11)
C14 0.0309(14) 0.0256(12) 0.0304(13) -0.0111(10) 0.0113(11) -0.0114(11)
C15 0.0208(12) 0.0181(11) 0.0205(11) -0.0060(9) 0.0004(9) -0.0040(9)
C16 0.0203(12) 0.0248(12) 0.0222(11) -0.0101(9) -0.0021(9) -0.0013(9)
C17 0.081(3) 0.043(2) 0.049(2) -0.0096(16) -0.007(2) 0.0037(19)
C19 0.075(3) 0.0344(16) 0.0412(17) -0.0167(14) -0.0112(17) -0.0098(16)
C20 0.0397(17) 0.0412(16) 0.0361(15) -0.0237(13) -0.0100(13) 0.0052(13)
C21 0.0324(14) 0.0288(13) 0.0344(14) -0.0185(11) -0.0071(11) -0.0020(11)
C22 0.0231(12) 0.0250(12) 0.0269(12) -0.0144(10) -0.0038(10) -0.0007(9)
C23 0.0271(13) 0.0218(12) 0.0372(14) -0.0155(10) -0.0025(11) -0.0063(10)
C24 0.0201(12) 0.0230(12) 0.0288(12) -0.0096(10) 0.0012(10) -0.0077(9)
C25 0.0161(11) 0.0187(11) 0.0217(11) -0.0063(9) -0.0012(9) -0.0036(8)
C26 0.0202(12) 0.0235(11) 0.0206(11) -0.0089(9) -0.0010(9) -0.0030(9)
C28 0.078(3) 0.085(3) 0.0396(19) -0.028(2) -0.0011(19) 0.002(2)
C29 0.077(3) 0.074(3) 0.050(2) -0.029(2) -0.010(2) 0.033(2)
C30 0.0490(19) 0.0465(18) 0.0453(17) -0.0312(15) 0.0072(15) -0.0117(15)
C30A 0.0141(11) 0.0184(11) 0.0263(11) -0.0078(9) 0.0012(9) -0.0034(8)
C30B 0.0214(12) 0.0223(12) 0.0271(12) -0.0075(10) 0.0025(10) -0.0054(9)
C30C 0.0280(14) 0.0219(12) 0.0379(14) -0.0063(11) 0.0035(11) -0.0106(10)
C30D 0.0292(13) 0.0220(12) 0.0249(12) -0.0070(9) -0.0037(10) -0.0063(10)
C30F 0.0283(14) 0.0227(12) 0.0483(16) -0.0145(12) -0.0042(12) -0.0068(10)
C30G 0.0349(15) 0.0303(14) 0.0386(15) -0.0174(12) -0.0070(12) -0.0080(11)
C31 0.0302(14) 0.0250(12) 0.0319(13) -0.0135(11) -0.0007(11) 0.0005(10)
C31A 0.0354(15) 0.0265(13) 0.0269(13) -0.0087(10) 0.0075(11) -0.0018(11)
C31C 0.0265(13) 0.0221(11) 0.0200(11) -0.0047(9) 0.0012(9) -0.0040(10)
C31D 0.0189(13) 0.0367(15) 0.0395(15) -0.0080(12) 0.0036(11) -0.0016(11)
C31E 0.0169(11) 0.0169(10) 0.0158(10) -0.0008(8) 0.0035(8) -0.0027(8)
C31F 0.0201(12) 0.0267(12) 0.0258(12) -0.0073(10) 0.0005(9) -0.0021(10)
C31G 0.0309(15) 0.0356(15) 0.0370(15) -0.0100(12) 0.0112(12) 0.0027(12)
C32 0.0230(12) 0.0219(11) 0.0266(12) -0.0120(9) 0.0009(10) -0.0034(9)
C33 0.0214(12) 0.0213(11) 0.0306(13) -0.0093(10) -0.0040(10) 0.0030(9)
C34 0.0228(12) 0.0230(12) 0.0214(11) -0.0057(9) -0.0063(9) -0.0014(9)
C35 0.0188(11) 0.0205(11) 0.0198(10) -0.0071(9) -0.0011(9) -0.0043(9)
C36 0.0263(13) 0.0218(11) 0.0185(10) -0.0070(9) -0.0003(9) -0.0058(9)
C40 0.0317(15) 0.0400(15) 0.0315(13) -0.0198(12) 0.0004(11) -0.0055(12)
C40A 0.0163(11) 0.0188(11) 0.0223(11) -0.0090(9) -0.0006(9) -0.0013(8)
C40B 0.0307(14) 0.0195(11) 0.0234(11) -0.0074(9) -0.0002(10) -0.0052(10)
C40C 0.0445(17) 0.0311(14) 0.0221(12) -0.0131(11) 0.0040(11) -0.0051(12)
C40D 0.0228(12) 0.0200(11) 0.0289(12) -0.0080(9) 0.0025(10) -0.0056(9)
C40E 0.054(2) 0.0351(15) 0.0410(16) -0.0282(13) 0.0001(14) -0.0069(14)
C40G 0.0362(15) 0.0232(13) 0.0443(16) -0.0175(12) 0.0002(12) -0.0082(11)
C41 0.0288(14) 0.0358(14) 0.0278(13) -0.0160(11) -0.0025(11) -0.0046(11)
C41A 0.0231(13) 0.0286(13) 0.0201(11) -0.0005(9) -0.0031(9) -0.0069(10)
C41B 0.0362(16) 0.0413(16) 0.0205(12) 0.0008(11) -0.0062(11) -0.0097(13)
C41C 0.0184(11) 0.0200(11) 0.0203(11) 0.0008(9) -0.0021(9) -0.0073(9)
C41E 0.0401(17) 0.0377(16) 0.0318(15) 0.0105(12) -0.0132(13) -0.0083(13)
C41F 0.0221(13) 0.0201(12) 0.0338(13) -0.0005(10) -0.0022(10) -0.0034(9)
C41G 0.0301(15) 0.0215(13) 0.0487(17) 0.0031(12) -0.0098(13) 0.0020(11)
C42 0.0242(13) 0.0328(13) 0.0218(11) -0.0146(10) 0.0003(9) -0.0062(10)
C43 0.0302(14) 0.0429(16) 0.0242(12) -0.0168(11) -0.0074(11) -0.0001(12)
C44 0.0239(13) 0.0356(14) 0.0263(12) -0.0141(11) -0.0094(10) 0.0045(11)
C45 0.0171(11) 0.0231(11) 0.0202(10) -0.0097(9) 0.0001(9) -0.0040(9)
C46 0.0191(11) 0.0244(12) 0.0230(11) -0.0105(9) 0.0010(9) -0.0058(9)
C47 0.0373(18) 0.055(2) 0.0496(19) -0.0281(16) 0.0040(15) 0.0001(15)
C48 0.053(2) 0.0425(17) 0.0312(15) -0.0121(13) -0.0039(14) 0.0054(15)
C49 0.051(2) 0.0367(16) 0.0461(17) -0.0214(14) -0.0040(15) -0.0019(14)
C101 0.0218(12) 0.0173(11) 0.0215(11) 0.0012(9) -0.0075(9) -0.0061(9)
C102 0.0251(14) 0.0315(14) 0.0384(14) -0.0101(11) -0.0046(11) -0.0097(11)
C103 0.0276(15) 0.0388(16) 0.060(2) -0.0120(15) -0.0143(14) -0.0133(12)
C104 0.0499(19) 0.0338(15) 0.0496(18) -0.0101(13) -0.0254(15) -0.0148(14)
C105 0.0488(18) 0.0308(14) 0.0309(14) -0.0094(11) -0.0143(13) -0.0108(13)
C106 0.0314(14) 0.0258(12) 0.0239(12) -0.0033(10) -0.0051(10) -0.0114(10)
C111 0.0158(11) 0.0193(11) 0.0345(13) -0.0071(10) -0.0036(10) -0.0038(9)
C112 0.0266(14) 0.0235(13) 0.0354(14) -0.0061(11) 0.0075(11) -0.0014(10)
C113 0.0374(17) 0.0358(16) 0.0529(19) -0.0200(14) 0.0125(14) -0.0007(13)
C114 0.0268(15) 0.0382(17) 0.074(2) -0.0273(16) -0.0050(15) 0.0081(12)
C115 0.0361(17) 0.0302(15) 0.067(2) -0.0157(15) -0.0269(16) 0.0104(12)
C116 0.0334(15) 0.0293(14) 0.0409(15) -0.0117(12) -0.0180(12) 0.0048(11)
C201 0.0138(10) 0.0207(11) 0.0207(11) -0.0063(9) 0.0006(8) -0.0022(8)
C202 0.0185(12) 0.0265(12) 0.0235(11) -0.0069(10) 0.0004(9) 0.0005(9)
C203 0.0254(14) 0.0463(16) 0.0236(12) -0.0131(12) 0.0000(10) 0.0049(12)
C204 0.0294(15) 0.0492(18) 0.0351(15) -0.0236(13) 0.0007(12) 0.0066(13)
C205 0.0255(14) 0.0288(14) 0.0407(15) -0.0152(12) -0.0017(11) 0.0075(11)
C206 0.0228(12) 0.0239(12) 0.0257(12) -0.0060(10) -0.0020(10) -0.0014(10)
C211 0.0142(10) 0.0165(10) 0.0186(10) -0.0018(8) -0.0016(8) -0.0024(8)
C212 0.0178(11) 0.0226(11) 0.0202(11) -0.0052(9) 0.0019(9) -0.0065(9)
C213 0.0202(12) 0.0324(13) 0.0182(11) -0.0049(9) -0.0001(9) -0.0067(10)
C214 0.0227(13) 0.0283(13) 0.0225(11) 0.0019(10) 0.0021(10) -0.0083(10)
C215 0.0280(13) 0.0196(11) 0.0295(13) -0.0025(10) 0.0000(10) -0.0079(10)
C216 0.0218(12) 0.0224(11) 0.0233(11) -0.0065(9) 0.0001(9) -0.0048(9)
Si3 0.0651(12) 0.0277(9) 0.0288(8) -0.0157(7) -0.0017(8) 0.0063(8)
Si3' 0.0561(14) 0.0486(15) 0.0337(12) -0.0279(11) -0.0024(10) 0.0101(11)
C37' 0.088(8) 0.051(6) 0.034(4) -0.012(4) 0.016(4) 0.001(5)
C38' 0.123(10) 0.082(7) 0.068(6) -0.057(6) -0.013(6) -0.029(7)

loop_
_atom_type_symbol
_atom_type_description
_atom_type_scat_dispersion_real
_atom_type_scat_dispersion_imag
_atom_type_scat_source
C C 0.0033 0.0016 'International Tables Vol C Tables 4.2.6.8 and 6.1.1.4'
H H 0.0000 0.0000 'International Tables Vol C Tables 4.2.6.8 and 6.1.1.4'
N N 0.0061 0.0033 'International Tables Vol C Tables 4.2.6.8 and 6.1.1.4'
O O 0.0106 0.0060 'International Tables Vol C Tables 4.2.6.8 and 6.1.1.4'
P P 0.1023 0.0942 'International Tables Vol C Tables 4.2.6.8 and 6.1.1.4'
Cl Cl 0.1484 0.1585 'International Tables Vol C Tables 4.2.6.8 and 6.1.1.4'
Cu Cu 0.3201 1.2651 'International Tables Vol C Tables 4.2.6.8 and 6.1.1.4'
Si Si 0.0817 0.0704 'International Tables Vol C Tables 4.2.6.8 and 6.1.1.4'

loop_
_geom_angle_atom_site_label_1
_geom_angle_atom_site_label_2
_geom_angle_atom_site_label_3
_geom_angle
_geom_angle_site_symmetry_1
_geom_angle_site_symmetry_3
N1 Cu1 N2 78.88(8) . .
N1 Cu1 P1 118.02(6) . .
N2 Cu1 P1 107.32(6) . .
N1 Cu1 P2 103.76(6) . .
N2 Cu1 P2 95.97(6) . .
P1 Cu1 P2 134.98(2) . .
N4 Cu2 N3 79.04(8) . .
N4 Cu2 P3 123.25(6) . .
N3 Cu2 P3 108.55(6) . .
N4 Cu2 P4 103.30(6) . .
N3 Cu2 P4 96.92(6) . .
P3 Cu2 P4 129.80(3) . .
C10 Si1 C19 108.43(16) . .
C10 Si1 C17 106.28(17) . .
C19 Si1 C17 111.18(19) . .
C10 Si1 C18 106.64(19) . .
C19 Si1 C18 110.8(2) . .
C17 Si1 C18 113.2(2) . .
C27 Si2 C20 109.39(19) . .
C27 Si2 C28 110.7(2) . .
C20 Si2 C28 108.03(18) . .
C27 Si2 C29 110.8(2) . .
C20 Si2 C29 107.59(16) . .
C28 Si2 C29 110.2(2) . .
C40 Si4 C47 108.71(15) . .
C40 Si4 C49 108.21(15) . .
C47 Si4 C49 113.13(17) . .
C40 Si4 C48 106.86(14) . .
C47 Si4 C48 109.93(17) . .
C49 Si4 C48 109.79(16) . .
O4 Cl1 O3 111.6(3) . .
O4 Cl1 O2 108.66(19) . .
O3 Cl1 O2 108.28(17) . .
O4 Cl1 O1 110.59(19) . .
O3 Cl1 O1 109.43(16) . .
O2 Cl1 O1 108.14(13) . .
O7' Cl2 O6 113.7(4) . .
O7' Cl2 O5 120.5(3) . .
O6 Cl2 O5 125.4(3) . .
O7' Cl2 O6' 112.9(4) . .
O6 Cl2 O6' 43.1(3) . .
O5 Cl2 O6' 105.5(2) . .
O7' Cl2 O8 48.9(3) . .
O6 Cl2 O8 113.4(4) . .
O5 Cl2 O8 106.7(2) . .
O6' Cl2 O8 147.8(3) . .
O7' Cl2 O8' 110.6(4) . .
O6 Cl2 O8' 65.4(4) . .
O5 Cl2 O8' 99.9(2) . .
O6' Cl2 O8' 105.9(3) . .
O8 Cl2 O8' 67.6(4) . .
O7' Cl2 O7 54.6(4) . .
O6 Cl2 O7 106.7(4) . .
O5 Cl2 O7 99.0(2) . .
O6' Cl2 O7 73.4(3) . .
O8 Cl2 O7 102.3(3) . .
O8' Cl2 O7 160.5(3) . .
C111 P1 C101 102.40(12) . .
C111 P1 C1 102.62(11) . .
C101 P1 C1 101.64(11) . .
C111 P1 Cu1 120.45(9) . .
C101 P1 Cu1 105.52(8) . .
C1 P1 Cu1 121.17(8) . .
C201 P2 C211 105.98(11) . .
C201 P2 C1 106.09(11) . 2_666
C211 P2 C1 100.44(10) . 2_666
C201 P2 Cu1 112.43(8) . .
C211 P2 Cu1 102.98(8) . .
C1 P2 Cu1 126.48(8) 2_666 .
C30A P3 C31E 102.12(11) . .
C30A P3 C2 103.63(11) . .
C31E P3 C2 102.53(11) . .
C30A P3 Cu2 118.64(8) . .
C31E P3 Cu2 105.84(7) . .
C2 P3 Cu2 121.33(8) . .
C40A P4 C41C 105.70(11) . .
C40A P4 C2 106.36(11) . 2_777
C41C P4 C2 100.43(11) . 2_777
C40A P4 Cu2 115.39(8) . .
C41C P4 Cu2 104.06(8) . .
C2 P4 Cu2 122.55(8) 2_777 .
C16 N1 C15 118.2(2) . .
C16 N1 Cu1 126.60(16) . .
C15 N1 Cu1 115.11(15) . .
C26 N2 C25 118.7(2) . .
C26 N2 Cu1 126.52(16) . .
C25 N2 Cu1 113.84(15) . .
C36 N3 C35 118.3(2) . .
C36 N3 Cu2 127.15(16) . .
C35 N3 Cu2 113.29(15) . .
C46 N4 C45 118.5(2) . .
C46 N4 Cu2 127.17(17) . .
C45 N4 Cu2 114.10(15) . .
P1 C1 P2 116.69(12) . 2_666
P1 C1 H1A 108.1 . .
P2 C1 H1A 108.1 2_666 .
P1 C1 H1B 108.1 . .
P2 C1 H1B 108.1 2_666 .
H1A C1 H1B 107.3 . .
P3 C2 P4 116.72(12) . 2_777
P3 C2 H2A 108.1 . .
P4 C2 H2A 108.1 2_777 .
P3 C2 H2B 108.1 . .
P4 C2 H2B 108.1 2_777 .
H2A C2 H2B 107.3 . .
C11 C10 Si1 175.4(3) . .
C10 C11 C12 178.1(3) . .
C13 C12 C16 118.0(2) . .
C13 C12 C11 122.1(2) . .
C16 C12 C11 119.9(2) . .
C14 C13 C12 119.4(2) . .
C14 C13 H13A 120.3 . .
C12 C13 H13A 120.3 . .
C13 C14 C15 119.3(2) . .
C13 C14 H14A 120.3 . .
C15 C14 H14A 120.3 . .
N1 C15 C14 121.9(2) . .
N1 C15 C25 116.2(2) . .
C14 C15 C25 121.9(2) . .
N1 C16 C12 123.2(2) . .
N1 C16 H16A 118.4 . .
C12 C16 H16A 118.4 . .
Si1 C17 H17A 109.5 . .
Si1 C17 H17B 109.5 . .
H17A C17 H17B 109.5 . .
Si1 C17 H17C 109.5 . .
H17A C17 H17C 109.5 . .
H17B C17 H17C 109.5 . .
Si1 C18 H18A 109.5 . .
Si1 C18 H18B 109.5 . .
H18A C18 H18B 109.5 . .
Si1 C18 H18C 109.5 . .
H18A C18 H18C 109.5 . .
H18B C18 H18C 109.5 . .
Si1 C19 H19A 109.5 . .
Si1 C19 H19B 109.5 . .
H19A C19 H19B 109.5 . .
Si1 C19 H19C 109.5 . .
H19A C19 H19C 109.5 . .
H19B C19 H19C 109.5 . .
C21 C20 Si2 172.9(3) . .
C20 C21 C22 174.6(3) . .
C23 C22 C26 117.5(2) . .
C23 C22 C21 123.3(2) . .
C26 C22 C21 119.1(2) . .
C24 C23 C22 119.6(2) . .
C24 C23 H23A 120.2 . .
C22 C23 H23A 120.2 . .
C23 C24 C25 119.3(2) . .
C23 C24 H24A 120.4 . .
C25 C24 H24A 120.4 . .
N2 C25 C24 121.4(2) . .
N2 C25 C15 115.7(2) . .
C24 C25 C15 122.8(2) . .
N2 C26 C22 123.5(2) . .
N2 C26 H26A 118.3 . .
C22 C26 H26A 118.3 . .
Si2 C27 H27A 109.5 . .
Si2 C27 H27B 109.5 . .
H27A C27 H27B 109.5 . .
Si2 C27 H27C 109.5 . .
H27A C27 H27C 109.5 . .
H27B C27 H27C 109.5 . .
Si2 C28 H28A 109.5 . .
Si2 C28 H28B 109.5 . .
H28A C28 H28B 109.5 . .
Si2 C28 H28C 109.5 . .
H28A C28 H28C 109.5 . .
H28B C28 H28C 109.5 . .
Si2 C29 H29A 109.5 . .
Si2 C29 H29B 109.5 . .
H29A C29 H29B 109.5 . .
Si2 C29 H29C 109.5 . .
H29A C29 H29C 109.5 . .
H29B C29 H29C 109.5 . .
C31 C30 Si3 163.1(3) . .
C31 C30 Si3' 166.5(3) . .
Si3 C30 Si3' 29.90(9) . .
C30D C30A C30B 119.2(2) . .
C30D C30A P3 118.70(18) . .
C30B C30A P3 122.05(19) . .
C30C C30B C30A 120.1(2) . .
C30C C30B H30A 119.9 . .
C30A C30B H30A 119.9 . .
C30F C30C C30B 120.0(2) . .
C30F C30C H30B 120.0 . .
C30B C30C H30B 120.0 . .
C30G C30D C30A 120.4(2) . .
C30G C30D H30C 119.8 . .
C30A C30D H30C 119.8 . .
C30C C30F C30G 120.3(2) . .
C30C C30F H30D 119.9 . .
C30G C30F H30D 119.9 . .
C30F C30G C30D 120.0(3) . .
C30F C30G H30E 120.0 . .
C30D C30G H30E 120.0 . .
C30 C31 C32 178.2(3) . .
C31G C31A C31C 120.4(3) . .
C31G C31A H31A 119.8 . .
C31C C31A H31A 119.8 . .
C31A C31C C31E 120.2(3) . .
C31A C31C H31B 119.9 . .
C31E C31C H31B 119.9 . .
C31G C31D C31F 120.5(3) . .
C31G C31D H31C 119.7 . .
C31F C31D H31C 119.7 . .
C31C C31E C31F 118.8(2) . .
C31C C31E P3 122.59(19) . .
C31F C31E P3 118.27(18) . .
C31D C31F C31E 120.3(3) . .
C31D C31F H31D 119.9 . .
C31E C31F H31D 119.9 . .
C31A C31G C31D 119.9(3) . .
C31A C31G H31E 120.0 . .
C31D C31G H31E 120.0 . .
C33 C32 C36 117.8(2) . .
C33 C32 C31 121.9(2) . .
C36 C32 C31 120.4(2) . .
C34 C33 C32 119.1(2) . .
C34 C33 H33A 120.5 . .
C32 C33 H33A 120.5 . .
C33 C34 C35 119.4(2) . .
C33 C34 H34A 120.3 . .
C35 C34 H34A 120.3 . .
N3 C35 C34 121.8(2) . .
N3 C35 C45 115.7(2) . .
C34 C35 C45 122.5(2) . .
N3 C36 C32 123.5(2) . .
N3 C36 H36A 118.3 . .
C32 C36 H36A 118.3 . .
C41 C40 Si4 172.0(3) . .
C40B C40A C40D 119.3(2) . .
C40B C40A P4 117.32(18) . .
C40D C40A P4 123.35(18) . .
C40C C40B C40A 120.6(2) . .
C40C C40B H40A 119.7 . .
C40A C40B H40A 119.7 . .
C40E C40C C40B 119.3(2) . .
C40E C40C H40B 120.3 . .
C40B C40C H40B 120.3 . .
C40G C40D C40A 119.7(2) . .
C40G C40D H40C 120.2 . .
C40A C40D H40C 120.2 . .
C40G C40E C40C 120.6(3) . .
C40G C40E H40D 119.7 . .
C40C C40E H40D 119.7 . .
C40E C40G C40D 120.5(2) . .
C40E C40G H40E 119.8 . .
C40D C40G H40E 119.8 . .
C40 C41 C42 173.1(3) . .
C41B C41A C41C 120.3(3) . .
C41B C41A H41A 119.8 . .
C41C C41A H41A 119.8 . .
C41A C41B C41E 120.3(3) . .
C41A C41B H41B 119.8 . .
C41E C41B H41B 119.8 . .
C41F C41C C41A 119.1(2) . .
C41F C41C P4 123.4(2) . .
C41A C41C P4 116.84(19) . .
C41G C41E C41B 119.9(3) . .
C41G C41E H41C 120.1 . .
C41B C41E H41C 120.1 . .
C41G C41F C41C 119.4(3) . .
C41G C41F H41D 120.3 . .
C41C C41F H41D 120.3 . .
C41E C41G C41F 120.9(3) . .
C41E C41G H41E 119.5 . .
C41F C41G H41E 119.5 . .
C43 C42 C46 118.4(2) . .
C43 C42 C41 119.6(2) . .
C46 C42 C41 122.0(2) . .
C44 C43 C42 119.4(2) . .
C44 C43 H43A 120.3 . .
C42 C43 H43A 120.3 . .
C43 C44 C45 119.2(2) . .
C43 C44 H44A 120.4 . .
C45 C44 H44A 120.4 . .
N4 C45 C44 122.0(2) . .
N4 C45 C35 116.4(2) . .
C44 C45 C35 121.6(2) . .
N4 C46 C42 122.4(2) . .
N4 C46 H46A 118.8 . .
C42 C46 H46A 118.8 . .
Si4 C47 H47A 109.5 . .
Si4 C47 H47B 109.5 . .
H47A C47 H47B 109.5 . .
Si4 C47 H47C 109.5 . .
H47A C47 H47C 109.5 . .
H47B C47 H47C 109.5 . .
Si4 C48 H48A 109.5 . .
Si4 C48 H48B 109.5 . .
H48A C48 H48B 109.5 . .
Si4 C48 H48C 109.5 . .
H48A C48 H48C 109.5 . .
H48B C48 H48C 109.5 . .
Si4 C49 H49A 109.5 . .
Si4 C49 H49B 109.5 . .
H49A C49 H49B 109.5 . .
Si4 C49 H49C 109.5 . .
H49A C49 H49C 109.5 . .
H49B C49 H49C 109.5 . .
C106 C101 C102 119.4(2) . .
C106 C101 P1 121.15(19) . .
C102 C101 P1 119.2(2) . .
C103 C102 C101 119.4(3) . .
C103 C102 H10A 120.3 . .
C101 C102 H10A 120.3 . .
C104 C103 C102 121.0(3) . .
C104 C103 H10B 119.5 . .
C102 C103 H10B 119.5 . .
C103 C104 C105 120.0(3) . .
C103 C104 H10C 120.0 . .
C105 C104 H10C 120.0 . .
C104 C105 C106 120.4(3) . .
C104 C105 H10D 119.8 . .
C106 C105 H10D 119.8 . .
C105 C106 C101 119.9(3) . .
C105 C106 H10E 120.0 . .
C101 C106 H10E 120.0 . .
C112 C111 C116 118.9(2) . .
C112 C111 P1 119.74(19) . .
C116 C111 P1 121.4(2) . .
C111 C112 C113 120.3(3) . .
C111 C112 H11A 119.9 . .
C113 C112 H11A 119.9 . .
C114 C113 C112 120.0(3) . .
C114 C113 H11B 120.0 . .
C112 C113 H11B 120.0 . .
C113 C114 C115 120.9(3) . .
C113 C114 H11C 119.6 . .
C115 C114 H11C 119.6 . .
C114 C115 C116 119.7(3) . .
C114 C115 H11D 120.1 . .
C116 C115 H11D 120.1 . .
C115 C116 C111 120.3(3) . .
C115 C116 H11E 119.8 . .
C111 C116 H11E 119.8 . .
C206 C201 C202 119.0(2) . .
C206 C201 P2 123.60(18) . .
C202 C201 P2 117.34(18) . .
C203 C202 C201 120.5(2) . .
C203 C202 H20A 119.8 . .
C201 C202 H20A 119.8 . .
C204 C203 C202 119.9(3) . .
C204 C203 H20B 120.0 . .
C202 C203 H20B 120.0 . .
C203 C204 C205 120.2(3) . .
C203 C204 H20C 119.9 . .
C205 C204 H20C 119.9 . .
C204 C205 C206 120.0(3) . .
C204 C205 H20D 120.0 . .
C206 C205 H20D 120.0 . .
C205 C206 C201 120.4(2) . .
C205 C206 H20E 119.8 . .
C201 C206 H20E 119.8 . .
C212 C211 C216 119.0(2) . .
C212 C211 P2 117.27(17) . .
C216 C211 P2 122.70(18) . .
C213 C212 C211 120.4(2) . .
C213 C212 H21A 119.8 . .
C211 C212 H21A 119.8 . .
C214 C213 C212 120.1(2) . .
C214 C213 H21B 119.9 . .
C212 C213 H21B 119.9 . .
C215 C214 C213 120.1(2) . .
C215 C214 H21C 119.9 . .
C213 C214 H21C 119.9 . .
C214 C215 C216 120.2(2) . .
C214 C215 H21D 119.9 . .
C216 C215 H21D 119.9 . .
C215 C216 C211 120.1(2) . .
C215 C216 H21E 119.9 . .
C211 C216 H21E 119.9 . .
C39 Si3 C38 114.4(4) . .
C39 Si3 C30 106.3(3) . .
C38 Si3 C30 107.2(3) . .
C39 Si3 C37 109.7(4) . .
C38 Si3 C37 112.2(4) . .
C30 Si3 C37 106.6(3) . .
Si3 C37 H37A 109.5 . .
Si3 C37 H37B 109.5 . .
H37A C37 H37B 109.5 . .
Si3 C37 H37C 109.5 . .
H37A C37 H37C 109.5 . .
H37B C37 H37C 109.5 . .
Si3 C38 H38A 109.5 . .
Si3 C38 H38B 109.5 . .
H38A C38 H38B 109.5 . .
Si3 C38 H38C 109.5 . .
H38A C38 H38C 109.5 . .
H38B C38 H38C 109.5 . .
Si3 C39 H39A 109.5 . .
Si3 C39 H39B 109.5 . .
H39A C39 H39B 109.5 . .
Si3 C39 H39C 109.5 . .
H39A C39 H39C 109.5 . .
H39B C39 H39C 109.5 . .
C37' Si3' C38' 114.7(6) . .
C37' Si3' C39' 108.4(5) . .
C38' Si3' C39' 108.6(5) . .
C37' Si3' C30 105.4(4) . .
C38' Si3' C30 105.9(4) . .
C39' Si3' C30 114.0(3) . .
Si3' C37' H37E 109.5 . .
Si3' C37' H37D 109.5 . .
H37E C37' H37D 109.5 . .
Si3' C37' H37F 109.5 . .
H37E C37' H37F 109.5 . .
H37D C37' H37F 109.5 . .
Si3' C38' H38D 109.5 . .
Si3' C38' H38E 109.5 . .
H38D C38' H38E 109.5 . .
Si3' C38' H38F 109.5 . .
H38D C38' H38F 109.5 . .
H38E C38' H38F 109.5 . .
Si3' C39' H39D 109.5 . .
Si3' C39' H39E 109.5 . .
H39D C39' H39E 109.5 . .
Si3' C39' H39F 109.5 . .
H39D C39' H39F 109.5 . .
H39E C39' H39F 109.5 . .

loop_
_geom_bond_atom_site_label_1
_geom_bond_atom_site_label_2
_geom_bond_distance
_geom_bond_site_symmetry_2
Cu1 N1 2.075(2) .
Cu1 N2 2.123(2) .
Cu1 P1 2.2198(7) .
Cu1 P2 2.2740(8) .
Cu2 N4 2.088(2) .
Cu2 N3 2.121(2) .
Cu2 P3 2.2227(7) .
Cu2 P4 2.2780(8) .
Si1 C10 1.839(3) .
Si1 C19 1.845(4) .
Si1 C17 1.848(4) .
Si1 C18 1.856(5) .
Si2 C27 1.842(5) .
Si2 C20 1.845(3) .
Si2 C28 1.849(5) .
Si2 C29 1.853(4) .
Si4 C40 1.837(3) .
Si4 C47 1.853(4) .
Si4 C49 1.859(3) .
Si4 C48 1.866(3) .
Cl1 O4 1.413(3) .
Cl1 O3 1.423(3) .
Cl1 O2 1.436(2) .
Cl1 O1 1.439(2) .
Cl2 O7' 1.356(5) .
Cl2 O6 1.366(5) .
Cl2 O5 1.427(2) .
Cl2 O6' 1.447(5) .
Cl2 O8 1.449(4) .
Cl2 O8' 1.490(5) .
Cl2 O7 1.533(5) .
P1 C111 1.829(3) .
P1 C101 1.831(2) .
P1 C1 1.834(2) .
P2 C201 1.824(2) .
P2 C211 1.829(2) .
P2 C1 1.847(2) 2_666
P3 C30A 1.827(2) .
P3 C31E 1.835(2) .
P3 C2 1.840(2) .
P4 C40A 1.818(2) .
P4 C41C 1.823(2) .
P4 C2 1.852(2) 2_777
N1 C16 1.340(3) .
N1 C15 1.355(3) .
N2 C26 1.334(3) .
N2 C25 1.350(3) .
N3 C36 1.332(3) .
N3 C35 1.352(3) .
N4 C46 1.345(3) .
N4 C45 1.360(3) .
C1 P2 1.847(2) 2_666
C1 H1A 0.9700 .
C1 H1B 0.9700 .
C2 P4 1.852(2) 2_777
C2 H2A 0.9700 .
C2 H2B 0.9700 .
C10 C11 1.196(4) .
C11 C12 1.434(4) .
C12 C13 1.389(4) .
C12 C16 1.399(3) .
C13 C14 1.384(4) .
C13 H13A 0.9300 .
C14 C15 1.391(3) .
C14 H14A 0.9300 .
C15 C25 1.482(3) .
C16 H16A 0.9300 .
C17 H17A 0.9600 .
C17 H17B 0.9600 .
C17 H17C 0.9600 .
C18 H18A 0.9600 .
C18 H18B 0.9600 .
C18 H18C 0.9600 .
C19 H19A 0.9600 .
C19 H19B 0.9600 .
C19 H19C 0.9600 .
C20 C21 1.204(4) .
C21 C22 1.441(3) .
C22 C23 1.391(4) .
C22 C26 1.399(3) .
C23 C24 1.384(4) .
C23 H23A 0.9300 .
C24 C25 1.399(3) .
C24 H24A 0.9300 .
C26 H26A 0.9300 .
C27 H27A 0.9600 .
C27 H27B 0.9600 .
C27 H27C 0.9600 .
C28 H28A 0.9600 .
C28 H28B 0.9600 .
C28 H28C 0.9600 .
C29 H29A 0.9600 .
C29 H29B 0.9600 .
C29 H29C 0.9600 .
C30 C31 1.197(4) .
C30 Si3 1.880(3) .
C30 Si3' 1.890(4) .
C30A C30D 1.390(3) .
C30A C30B 1.400(3) .
C30B C30C 1.389(4) .
C30B H30A 0.9300 .
C30C C30F 1.383(4) .
C30C H30B 0.9300 .
C30D C30G 1.389(4) .
C30D H30C 0.9300 .
C30F C30G 1.384(4) .
C30F H30D 0.9300 .
C30G H30E 0.9300 .
C31 C32 1.437(3) .
C31A C31G 1.380(4) .
C31A C31C 1.398(4) .
C31A H31A 0.9300 .
C31C C31E 1.399(3) .
C31C H31B 0.9300 .
C31D C31G 1.381(4) .
C31D C31F 1.391(4) .
C31D H31C 0.9300 .
C31E C31F 1.402(3) .
C31F H31D 0.9300 .
C31G H31E 0.9300 .
C32 C33 1.395(4) .
C32 C36 1.398(3) .
C33 C34 1.383(3) .
C33 H33A 0.9300 .
C34 C35 1.393(3) .
C34 H34A 0.9300 .
C35 C45 1.485(3) .
C36 H36A 0.9300 .
C40 C41 1.206(4) .
C40A C40B 1.394(3) .
C40A C40D 1.400(3) .
C40B C40C 1.390(4) .
C40B H40A 0.9300 .
C40C C40E 1.383(4) .
C40C H40B 0.9300 .
C40D C40G 1.383(4) .
C40D H40C 0.9300 .
C40E C40G 1.381(4) .
C40E H40D 0.9300 .
C40G H40E 0.9300 .
C41 C42 1.440(4) .
C41A C41B 1.385(4) .
C41A C41C 1.403(4) .
C41A H41A 0.9300 .
C41B C41E 1.388(5) .
C41B H41B 0.9300 .
C41C C41F 1.403(4) .
C41E C41G 1.375(5) .
C41E H41C 0.9300 .
C41F C41G 1.397(4) .
C41F H41D 0.9300 .
C41G H41E 0.9300 .
C42 C43 1.393(4) .
C42 C46 1.399(3) .
C43 C44 1.380(4) .
C43 H43A 0.9300 .
C44 C45 1.390(3) .
C44 H44A 0.9300 .
C46 H46A 0.9300 .
C47 H47A 0.9600 .
C47 H47B 0.9600 .
C47 H47C 0.9600 .
C48 H48A 0.9600 .
C48 H48B 0.9600 .
C48 H48C 0.9600 .
C49 H49A 0.9600 .
C49 H49B 0.9600 .
C49 H49C 0.9600 .
C101 C106 1.395(4) .
C101 C102 1.409(4) .
C102 C103 1.390(4) .
C102 H10A 0.9300 .
C103 C104 1.376(5) .
C103 H10B 0.9300 .
C104 C105 1.384(5) .
C104 H10C 0.9300 .
C105 C106 1.394(4) .
C105 H10D 0.9300 .
C106 H10E 0.9300 .
C111 C112 1.390(4) .
C111 C116 1.399(4) .
C112 C113 1.403(4) .
C112 H11A 0.9300 .
C113 C114 1.365(5) .
C113 H11B 0.9300 .
C114 C115 1.379(5) .
C114 H11C 0.9300 .
C115 C116 1.395(4) .
C115 H11D 0.9300 .
C116 H11E 0.9300 .
C201 C206 1.393(3) .
C201 C202 1.397(3) .
C202 C203 1.392(4) .
C202 H20A 0.9300 .
C203 C204 1.383(4) .
C203 H20B 0.9300 .
C204 C205 1.387(4) .
C204 H20C 0.9300 .
C205 C206 1.390(4) .
C205 H20D 0.9300 .
C206 H20E 0.9300 .
C211 C212 1.398(3) .
C211 C216 1.400(3) .
C212 C213 1.389(3) .
C212 H21A 0.9300 .
C213 C214 1.387(4) .
C213 H21B 0.9300 .
C214 C215 1.383(4) .
C214 H21C 0.9300 .
C215 C216 1.395(3) .
C215 H21D 0.9300 .
C216 H21E 0.9300 .
Si3 C39 1.851(10) .
Si3 C38 1.866(7) .
Si3 C37 1.902(8) .
C37 H37A 0.9600 .
C37 H37B 0.9600 .
C37 H37C 0.9600 .
C38 H38A 0.9600 .
C38 H38B 0.9600 .
C38 H38C 0.9600 .
C39 H39A 0.9600 .
C39 H39B 0.9600 .
C39 H39C 0.9600 .
Si3' C37' 1.815(9) .
Si3' C38' 1.852(11) .
Si3' C39' 1.856(10) .
C37' H37E 0.9600 .
C37' H37D 0.9600 .
C37' H37F 0.9600 .
C38' H38D 0.9600 .
C38' H38E 0.9600 .
C38' H38F 0.9600 .
C39' H39D 0.9600 .
C39' H39E 0.9600 .
C39' H39F 0.9600 .
